data_7217004
loop_
_publ_author_name
'Reddy, Alla Siva'
'Reddy, M. Nagarjuna'
'Swamy, K. C. Kumara'

_publ_section_title
;
 A simple copper-catalysed tandem cyclisation of ynamides leading to
 triazolo-1,2,4-benzothiadiazine-1,1-dioxides in PEG-400 medium
;
_journal_issue 54
_journal_name_full 'RSC Advances'
_journal_page_first 28359
_journal_paper_doi 10.1039/c4ra03503h
_journal_volume 4
_journal_year 2014
_chemical_formula_sum 'C10 H10 N4 O2 S'
_chemical_formula_weight 250.28
_chemical_name_systematic
; 
 ? 
;
_space_group_IT_number 14
_symmetry_cell_setting monoclinic
_symmetry_space_group_name_Hall '-P 2ybc'
_symmetry_space_group_name_H-M 'P 1 21/c 1'
_atom_sites_solution_hydrogens geom
_atom_sites_solution_primary direct
_atom_sites_solution_secondary difmap
_audit_creation_method SHELXL-97
_cell_angle_alpha 90.00
_cell_angle_beta 95.001(11)
_cell_angle_gamma 90.00
_cell_formula_units_Z 4
_cell_length_a 8.0936(11)
_cell_length_b 21.469(3)
_cell_length_c 6.2322(8)
_cell_measurement_reflns_used 1481
_cell_measurement_temperature 298(2)
_cell_measurement_theta_max 28.2600
_cell_measurement_theta_min 3.8030
_cell_volume 1078.8(3)
_computing_cell_refinement 'CrysAlisPro, Oxford Diffraction Ltd.'
_computing_data_collection 'CrysAlisPro, Oxford Diffraction Ltd.'
_computing_data_reduction 'CrysAlisPro, Oxford Diffraction Ltd.'
_computing_structure_refinement 'SHELXL-97 (Sheldrick, 1997)'
_computing_structure_solution 'SHELXS-97 (Sheldrick, 1990)'
_diffrn_ambient_temperature 298(2)
_diffrn_measured_fraction_theta_full 0.999
_diffrn_measured_fraction_theta_max 0.999
_diffrn_radiation_monochromator graphite
_diffrn_radiation_source 'fine-focus sealed tube'
_diffrn_radiation_type MoK\a
_diffrn_radiation_wavelength 0.71073
_diffrn_reflns_av_R_equivalents 0.0216
_diffrn_reflns_av_sigmaI/netI 0.0348
_diffrn_reflns_limit_h_max 10
_diffrn_reflns_limit_h_min -9
_diffrn_reflns_limit_k_max 19
_diffrn_reflns_limit_k_min -26
_diffrn_reflns_limit_l_max 7
_diffrn_reflns_limit_l_min -7
_diffrn_reflns_number 4271
_diffrn_reflns_theta_full 26.37
_diffrn_reflns_theta_max 26.37
_diffrn_reflns_theta_min 2.70
_exptl_absorpt_coefficient_mu 0.295
_exptl_absorpt_correction_T_max 1.00000
_exptl_absorpt_correction_T_min 0.83700
_exptl_absorpt_correction_type multi-scan
_exptl_absorpt_process_details 'CrysAlisPro, Oxford Diffraction Ltd.'
_exptl_crystal_density_diffrn 1.541
_exptl_crystal_density_method 'not measured'
_exptl_crystal_description needles
_exptl_crystal_F_000 520
_exptl_crystal_size_max 0.19
_exptl_crystal_size_mid 0.11
_exptl_crystal_size_min 0.07
_refine_diff_density_max 0.381
_refine_diff_density_min -0.365
_refine_diff_density_rms 0.049
_refine_ls_extinction_method none
_refine_ls_goodness_of_fit_ref 1.092
_refine_ls_hydrogen_treatment constr
_refine_ls_matrix_type full
_refine_ls_number_parameters 156
_refine_ls_number_reflns 2203
_refine_ls_number_restraints 0
_refine_ls_restrained_S_all 1.092
_refine_ls_R_factor_all 0.0545
_refine_ls_R_factor_gt 0.0442
_refine_ls_shift/su_max 0.002
_refine_ls_shift/su_mean 0.000
_refine_ls_structure_factor_coef Fsqd
_refine_ls_weighting_details 'calc w=1/[\s^2^(Fo^2^)+(0.0508P)^2^+0.3483P] where P=(Fo^2^+2Fc^2^)/3'
_refine_ls_weighting_scheme calc
_refine_ls_wR_factor_gt 0.1097
_refine_ls_wR_factor_ref 0.1167
_reflns_number_gt 1848
_reflns_number_total 2203
_reflns_threshold_expression >2sigma(I)
_cod_data_source_file c4ra03503h2.cif
_cod_data_source_block kck14
_cod_original_cell_volume 1078.8(2)
_cod_original_sg_symbol_H-M P2(1)/c
_cod_database_code 7217004

loop_
_symmetry_equiv_pos_as_xyz
'x, y, z'
'-x, y+1/2, -z+1/2'
'-x, -y, -z'
'x, -y-1/2, z-1/2'

loop_
_atom_site_label
_atom_site_type_symbol
_atom_site_fract_x
_atom_site_fract_y
_atom_site_fract_z
_atom_site_U_iso_or_equiv
_atom_site_adp_type
_atom_site_occupancy
_atom_site_symmetry_multiplicity
_atom_site_calc_flag
_atom_site_refinement_flags
S1 S 0.34840(6) 0.63710(3) 0.93127(9) 0.0395(2) Uani 1 1 d .
C1 C 0.0144(2) 0.62848(9) 0.8238(3) 0.0288(4) Uani 1 1 d .
N1 N 0.0124(2) 0.59291(8) 1.0123(3) 0.0317(4) Uani 1 1 d .
N2 N -0.1306(2) 0.57633(9) 1.0989(3) 0.0398(5) Uani 1 1 d .
C5 C 0.1754(3) 0.67974(10) 0.5719(3) 0.0357(5) Uani 1 1 d .
H5 H 0.2773 0.6914 0.5264 0.043 Uiso 1 1 calc R
C6 C 0.1677(3) 0.64679(10) 0.7613(3) 0.0309(5) Uani 1 1 d .
C2 C -0.1298(3) 0.64386(10) 0.7023(3) 0.0339(5) Uani 1 1 d .
H2 H -0.2316 0.6313 0.7459 0.041 Uiso 1 1 calc R
N4 N 0.3040(2) 0.57326(9) 1.0617(3) 0.0379(4) Uani 1 1 d .
C3 C -0.1232(3) 0.67809(10) 0.5153(3) 0.0349(5) Uani 1 1 d .
C7 C 0.1453(3) 0.56760(10) 1.1255(3) 0.0330(5) Uani 1 1 d .
C4 C 0.0311(3) 0.69509(10) 0.4518(3) 0.0383(5) Uani 1 1 d .
H4 H 0.0366 0.7174 0.3247 0.046 Uiso 1 1 calc R
O1 O 0.4837(2) 0.62253(11) 0.8099(3) 0.0687(6) Uani 1 1 d .
N3 N -0.0860(3) 0.54184(10) 1.2646(3) 0.0454(5) Uani 1 1 d .
O2 O 0.3651(2) 0.68793(8) 1.0782(3) 0.0632(5) Uani 1 1 d .
C8 C 0.0814(3) 0.53540(11) 1.2867(3) 0.0424(6) Uani 1 1 d .
H8 H 0.1420 0.5128 1.3938 0.051 Uiso 1 1 calc R
C9 C -0.2807(3) 0.69621(13) 0.3843(4) 0.0502(6) Uani 1 1 d .
H9A H -0.3724 0.6742 0.4362 0.075 Uiso 1 1 calc R
H9B H -0.2721 0.6858 0.2359 0.075 Uiso 1 1 calc R
H9C H -0.2981 0.7402 0.3971 0.075 Uiso 1 1 calc R
C10 C 0.4388(3) 0.54766(13) 1.2086(4) 0.0540(7) Uani 1 1 d .
H10A H 0.4377 0.5671 1.3472 0.081 Uiso 1 1 calc R
H10B H 0.5432 0.5556 1.1516 0.081 Uiso 1 1 calc R
H10C H 0.4236 0.5036 1.2230 0.081 Uiso 1 1 calc R

loop_
_atom_site_aniso_label
_atom_site_aniso_U_11
_atom_site_aniso_U_22
_atom_site_aniso_U_33
_atom_site_aniso_U_23
_atom_site_aniso_U_13
_atom_site_aniso_U_12
S1 0.0257(3) 0.0409(4) 0.0509(4) 0.0123(3) -0.0011(2) -0.0018(2)
C1 0.0294(10) 0.0289(10) 0.0286(9) 0.0009(8) 0.0044(8) -0.0021(8)
N1 0.0304(9) 0.0349(10) 0.0302(8) 0.0056(7) 0.0055(7) -0.0025(8)
N2 0.0366(10) 0.0474(12) 0.0368(10) 0.0061(9) 0.0112(8) -0.0051(9)
C5 0.0335(11) 0.0365(12) 0.0381(11) 0.0038(9) 0.0083(9) -0.0033(9)
C6 0.0279(10) 0.0314(11) 0.0335(10) 0.0021(9) 0.0026(8) 0.0008(9)
C2 0.0281(11) 0.0376(12) 0.0359(11) 0.0000(9) 0.0016(8) -0.0036(9)
N4 0.0324(10) 0.0389(11) 0.0417(10) 0.0103(8) 0.0001(8) 0.0039(8)
C3 0.0371(12) 0.0336(11) 0.0329(10) -0.0008(9) -0.0031(9) 0.0003(9)
C7 0.0350(11) 0.0307(11) 0.0332(10) 0.0021(9) 0.0036(8) 0.0008(9)
C4 0.0467(13) 0.0374(12) 0.0306(10) 0.0079(9) 0.0021(9) -0.0025(10)
O1 0.0314(9) 0.0938(16) 0.0836(13) 0.0388(12) 0.0202(9) 0.0137(10)
N3 0.0514(12) 0.0480(12) 0.0385(10) 0.0094(9) 0.0141(9) -0.0051(10)
O2 0.0643(12) 0.0418(10) 0.0769(12) 0.0013(9) -0.0311(10) -0.0094(9)
C8 0.0518(14) 0.0404(13) 0.0351(11) 0.0077(10) 0.0048(10) 0.0006(11)
C9 0.0431(14) 0.0558(16) 0.0492(13) 0.0078(12) -0.0109(11) 0.0026(12)
C10 0.0446(14) 0.0574(17) 0.0581(15) 0.0154(13) -0.0054(11) 0.0139(13)

loop_
_atom_type_symbol
_atom_type_description
_atom_type_scat_dispersion_real
_atom_type_scat_dispersion_imag
_atom_type_scat_source
C C 0.0033 0.0016 'International Tables Vol C Tables 4.2.6.8 and 6.1.1.4'
H H 0.0000 0.0000 'International Tables Vol C Tables 4.2.6.8 and 6.1.1.4'
N N 0.0061 0.0033 'International Tables Vol C Tables 4.2.6.8 and 6.1.1.4'
O O 0.0106 0.0060 'International Tables Vol C Tables 4.2.6.8 and 6.1.1.4'
S S 0.1246 0.1234 'International Tables Vol C Tables 4.2.6.8 and 6.1.1.4'

loop_
_geom_angle_atom_site_label_1
_geom_angle_atom_site_label_2
_geom_angle_atom_site_label_3
_geom_angle
O1 S1 O2 118.51(13)
O1 S1 N4 106.91(11)
O2 S1 N4 109.43(11)
O1 S1 C6 110.38(11)
O2 S1 C6 109.11(11)
N4 S1 C6 101.05(10)
C2 C1 C6 120.91(18)
C2 C1 N1 121.39(18)
C6 C1 N1 117.69(18)
C7 N1 N2 110.67(16)
C7 N1 C1 126.23(17)
N2 N1 C1 123.01(17)
N3 N2 N1 106.09(17)
C4 C5 C6 119.34(19)
C4 C5 H5 120.3
C6 C5 H5 120.3
C5 C6 C1 119.46(19)
C5 C6 S1 118.87(16)
C1 C6 S1 121.25(15)
C1 C2 C3 119.91(19)
C1 C2 H2 120.0
C3 C2 H2 120.0
C7 N4 C10 116.49(18)
C7 N4 S1 117.56(15)
C10 N4 S1 115.88(16)
C2 C3 C4 118.7(2)
C2 C3 C9 120.1(2)
C4 C3 C9 121.1(2)
N1 C7 C8 104.74(19)
N1 C7 N4 122.19(18)
C8 C7 N4 132.9(2)
C5 C4 C3 121.61(19)
C5 C4 H4 119.2
C3 C4 H4 119.2
N2 N3 C8 110.18(18)
N3 C8 C7 108.3(2)
N3 C8 H8 125.8
C7 C8 H8 125.8
C3 C9 H9A 109.5
C3 C9 H9B 109.5
H9A C9 H9B 109.5
C3 C9 H9C 109.5
H9A C9 H9C 109.5
H9B C9 H9C 109.5
N4 C10 H10A 109.5
N4 C10 H10B 109.5
H10A C10 H10B 109.5
N4 C10 H10C 109.5
H10A C10 H10C 109.5
H10B C10 H10C 109.5

loop_
_geom_bond_atom_site_label_1
_geom_bond_atom_site_label_2
_geom_bond_distance
S1 O1 1.4188(18)
S1 O2 1.4233(19)
S1 N4 1.6491(18)
S1 C6 1.742(2)
C1 C2 1.374(3)
C1 C6 1.389(3)
C1 N1 1.403(2)
N1 C7 1.348(3)
N1 N2 1.366(2)
N2 N3 1.296(3)
C5 C4 1.371(3)
C5 C6 1.382(3)
C5 H5 0.9300
C2 C3 1.383(3)
C2 H2 0.9300
N4 C7 1.383(3)
N4 C10 1.468(3)
C3 C4 1.392(3)
C3 C9 1.504(3)
C7 C8 1.358(3)
C4 H4 0.9300
N3 C8 1.357(3)
C8 H8 0.9300
C9 H9A 0.9600
C9 H9B 0.9600
C9 H9C 0.9600
C10 H10A 0.9600
C10 H10B 0.9600
C10 H10C 0.9600
